data_1553075
loop_
_publ_author_name
'Quinodoz, Pierre'
'Lo, Cheikh'
'Kletskii, Mikhail'
'Burov, Oleg'
'Marrot, J\'er\^ome'
'Couty, Fran\,cois'

_publ_section_title
;
 Regio- and stereoselective synthesis of \a-hydroxy-\b-azido tetrazoles
;
_journal_issue 5
_journal_name_full 'Organic Chemistry Frontiers'
_journal_page_first 492
_journal_paper_doi 10.1039/C4QO00345D
_journal_volume 2
_journal_year 2015
_chemical_formula_sum 'C9 H9 N7 O'
_chemical_formula_weight 231.23
_space_group_IT_number 29
_space_group_name_Hall 'P 2c -2ac'
_space_group_name_H-M_alt 'P c a 21'
_symmetry_cell_setting orthorhombic
_symmetry_space_group_name_H-M 'P c a 21'
_atom_sites_solution_hydrogens geom
_atom_sites_solution_primary direct
_atom_sites_solution_secondary difmap
_audit_creation_method SHELXL-97
_audit_update_record
;
2014-11-28 deposited with the CCDC.
2015-03-12 downloaded from the CCDC.
;
_cell_angle_alpha 90.00
_cell_angle_beta 90.00
_cell_angle_gamma 90.00
_cell_formula_units_Z 4
_cell_length_a 9.9162(8)
_cell_length_b 14.8123(11)
_cell_length_c 7.3118(6)
_cell_measurement_reflns_used 9531
_cell_measurement_temperature 200(2)
_cell_measurement_theta_max 29.96
_cell_measurement_theta_min 2.75
_cell_volume 1073.97(15)
_computing_cell_refinement 'Bruker SAINT'
_computing_data_collection 'Bruker APEX2'
_computing_data_reduction 'Bruker SAINT'
_computing_molecular_graphics 'Bruker SHELXTL'
_computing_publication_material 'Bruker SHELXTL'
_computing_structure_refinement 'SHELXL-97 (Sheldrick, 1997)'
_computing_structure_solution 'SHELXS-97 (Sheldrick, 1990)'
_diffrn_ambient_temperature 200(2)
_diffrn_measured_fraction_theta_full 0.988
_diffrn_measured_fraction_theta_max 0.988
_diffrn_measurement_device_type 'Bruker APEX-II CCD'
_diffrn_measurement_method '\f and \w scans'
_diffrn_radiation_monochromator graphite
_diffrn_radiation_source 'fine-focus sealed tube'
_diffrn_radiation_type MoK\a
_diffrn_radiation_wavelength 0.71073
_diffrn_reflns_av_R_equivalents 0.0553
_diffrn_reflns_av_sigmaI/netI 0.0234
_diffrn_reflns_limit_h_max 13
_diffrn_reflns_limit_h_min -13
_diffrn_reflns_limit_k_max 20
_diffrn_reflns_limit_k_min -20
_diffrn_reflns_limit_l_max 10
_diffrn_reflns_limit_l_min -10
_diffrn_reflns_number 33251
_diffrn_reflns_theta_full 30.13
_diffrn_reflns_theta_max 30.13
_diffrn_reflns_theta_min 2.47
_diffrn_standards_number 0
_exptl_absorpt_coefficient_mu 0.104
_exptl_absorpt_correction_T_max 0.9979
_exptl_absorpt_correction_T_min 0.9695
_exptl_absorpt_correction_type multi-scan
_exptl_absorpt_process_details 'SADABS (Sheldrick, V2.10)'
_exptl_crystal_colour colorless
_exptl_crystal_density_diffrn 1.430
_exptl_crystal_density_method 'not measured'
_exptl_crystal_description platelet
_exptl_crystal_F_000 480
_exptl_crystal_size_max 0.30
_exptl_crystal_size_mid 0.22
_exptl_crystal_size_min 0.02
_refine_diff_density_max 0.268
_refine_diff_density_min -0.153
_refine_diff_density_rms 0.041
_refine_ls_extinction_method none
_refine_ls_goodness_of_fit_ref 1.055
_refine_ls_hydrogen_treatment mixed
_refine_ls_matrix_type full
_refine_ls_number_parameters 159
_refine_ls_number_reflns 1687
_refine_ls_number_restraints 1
_refine_ls_restrained_S_all 1.055
_refine_ls_R_factor_all 0.0476
_refine_ls_R_factor_gt 0.0368
_refine_ls_shift/su_max 0.000
_refine_ls_shift/su_mean 0.000
_refine_ls_structure_factor_coef Fsqd
_refine_ls_weighting_details 'calc w=1/[\s^2^(Fo^2^)+(0.0493P)^2^+0.1163P] where P=(Fo^2^+2Fc^2^)/3'
_refine_ls_weighting_scheme calc
_refine_ls_wR_factor_gt 0.0819
_refine_ls_wR_factor_ref 0.0874
_reflns_number_gt 1462
_reflns_number_total 1687
_reflns_threshold_expression >2sigma(I)
_cod_data_source_file c4qo00345d2.cif
_cod_data_source_block 1
_cod_depositor_comments
;
The following automatic conversions were performed:

data item '_symmetry_cell_setting' value 'Orthorhombic' was changed
to 'orthorhombic' in accordance with the
/home/saulius/struct/COD-crude-data/automatic-downloads/DataCite-retrospective/RSC/depositions/lib/dictionaries/cif_core.dic
dictionary named 'cif_core.dic' version 2.4.2 last updated on
2011-04-26.

Automatic conversion script
Id: cif_fix_values 6909 2019-04-08 15:41:33Z antanas 
;
_cod_original_sg_symbol_H-M Pca2(1)
_cod_database_code 1553075

loop_
_symmetry_equiv_pos_as_xyz
'x, y, z'
'-x, -y, z+1/2'
'x+1/2, -y, z'
'-x+1/2, y, z+1/2'

loop_
_atom_site_label
_atom_site_type_symbol
_atom_site_fract_x
_atom_site_fract_y
_atom_site_fract_z
_atom_site_U_iso_or_equiv
_atom_site_adp_type
_atom_site_occupancy
_atom_site_symmetry_multiplicity
_atom_site_calc_flag
_atom_site_refinement_flags
O1 O 0.77909(10) 0.33818(9) 0.97153(19) 0.0239(3) Uani 1 1 d .
H1A H 0.8271 0.3252 0.8806 0.036 Uiso 1 1 calc R
C1 C 0.65461(19) 0.15180(13) 0.9496(3) 0.0317(4) Uani 1 1 d .
H1 H 0.7152 0.1693 1.0438 0.038 Uiso 1 1 calc R
C2 C 0.6663(2) 0.06717(14) 0.8695(4) 0.0413(6) Uani 1 1 d .
H2 H 0.7358 0.0273 0.9082 0.050 Uiso 1 1 calc R
C3 C 0.5779(3) 0.04042(14) 0.7341(4) 0.0464(6) Uani 1 1 d .
H3 H 0.5856 -0.0180 0.6813 0.056 Uiso 1 1 calc R
C4 C 0.4786(3) 0.09867(15) 0.6759(4) 0.0479(6) Uani 1 1 d .
H4 H 0.4180 0.0805 0.5822 0.057 Uiso 1 1 calc R
C5 C 0.4666(2) 0.18395(13) 0.7538(3) 0.0338(4) Uani 1 1 d .
H5 H 0.3982 0.2239 0.7121 0.041 Uiso 1 1 calc R
C6 C 0.55379(17) 0.21136(12) 0.8919(3) 0.0235(4) Uani 1 1 d .
C7 C 0.53840(16) 0.30450(11) 0.9729(2) 0.0202(3) Uani 1 1 d .
H7 H 0.4503 0.3301 0.9312 0.024 Uiso 1 1 calc R
C8 C 0.65116(15) 0.36817(11) 0.9114(2) 0.0187(3) Uani 1 1 d .
H8 H 0.6516 0.3704 0.7747 0.022 Uiso 1 1 calc R
C9 C 0.63538(14) 0.46257(11) 0.9829(2) 0.0184(3) Uani 1 1 d .
N1 N 0.52530(13) 0.51005(10) 1.0133(2) 0.0242(3) Uani 1 1 d .
N2 N 0.56736(14) 0.59316(10) 1.0724(3) 0.0284(4) Uani 1 1 d .
N3 N 0.69765(14) 0.59628(10) 1.0788(3) 0.0276(3) Uani 1 1 d .
N4 N 0.74110(14) 0.51482(9) 1.0227(2) 0.0214(3) Uani 1 1 d .
H4A H 0.824(2) 0.5036(16) 1.020(4) 0.042(7) Uiso 1 1 d .
N5 N 0.53920(15) 0.30304(12) 1.1780(2) 0.0264(3) Uani 1 1 d .
N6 N 0.44715(16) 0.25587(11) 1.2417(3) 0.0284(3) Uani 1 1 d .
N7 N 0.3683(2) 0.21459(16) 1.3123(3) 0.0519(6) Uani 1 1 d .

loop_
_atom_site_aniso_label
_atom_site_aniso_U_11
_atom_site_aniso_U_22
_atom_site_aniso_U_33
_atom_site_aniso_U_23
_atom_site_aniso_U_13
_atom_site_aniso_U_12
O1 0.0136(5) 0.0320(6) 0.0262(7) -0.0028(5) 0.0017(5) 0.0045(4)
C1 0.0354(9) 0.0272(9) 0.0324(12) 0.0049(8) -0.0031(9) 0.0002(7)
C2 0.0507(13) 0.0252(10) 0.0479(14) 0.0091(10) 0.0080(11) 0.0041(9)
C3 0.0727(16) 0.0249(10) 0.0416(13) -0.0023(10) 0.0103(13) -0.0058(10)
C4 0.0683(16) 0.0359(12) 0.0395(13) -0.0078(11) -0.0112(13) -0.0145(11)
C5 0.0372(10) 0.0314(10) 0.0327(10) -0.0008(9) -0.0089(9) -0.0053(8)
C6 0.0247(8) 0.0238(8) 0.0219(9) 0.0018(7) 0.0016(7) -0.0041(6)
C7 0.0171(7) 0.0259(8) 0.0175(8) -0.0009(7) -0.0018(6) -0.0015(6)
C8 0.0143(6) 0.0240(8) 0.0179(8) -0.0003(7) 0.0002(6) 0.0015(6)
C9 0.0141(6) 0.0249(8) 0.0163(8) 0.0007(6) 0.0000(6) -0.0011(5)
N1 0.0153(6) 0.0266(7) 0.0309(9) -0.0023(7) 0.0012(6) 0.0005(5)
N2 0.0187(6) 0.0283(7) 0.0382(9) -0.0049(7) 0.0017(7) 0.0015(5)
N3 0.0195(6) 0.0262(7) 0.0370(9) -0.0049(7) 0.0001(7) 0.0002(5)
N4 0.0129(6) 0.0241(6) 0.0272(8) -0.0011(6) 0.0006(6) 0.0007(5)
N5 0.0225(7) 0.0382(9) 0.0186(7) -0.0009(7) 0.0019(6) -0.0101(6)
N6 0.0247(7) 0.0381(8) 0.0223(8) 0.0010(7) -0.0007(6) -0.0069(6)
N7 0.0445(11) 0.0704(14) 0.0407(12) 0.0121(11) 0.0018(9) -0.0263(10)

loop_
_atom_type_symbol
_atom_type_description
_atom_type_scat_dispersion_real
_atom_type_scat_dispersion_imag
_atom_type_scat_source
C C 0.0033 0.0000 'International Tables Vol C Tables 4.2.6.8 and 6.1.1.4'
H H 0.0000 0.0000 'International Tables Vol C Tables 4.2.6.8 and 6.1.1.4'
N N 0.0061 0.0000 'International Tables Vol C Tables 4.2.6.8 and 6.1.1.4'
O O 0.0106 0.0000 'International Tables Vol C Tables 4.2.6.8 and 6.1.1.4'

loop_
_geom_angle_atom_site_label_1
_geom_angle_atom_site_label_2
_geom_angle_atom_site_label_3
_geom_angle
C8 O1 H1A 109.5
C2 C1 C6 120.14(19)
C2 C1 H1 119.9
C6 C1 H1 119.9
C3 C2 C1 120.6(2)
C3 C2 H2 119.7
C1 C2 H2 119.7
C4 C3 C2 119.7(2)
C4 C3 H3 120.1
C2 C3 H3 120.1
C3 C4 C5 120.2(2)
C3 C4 H4 119.9
C5 C4 H4 119.9
C6 C5 C4 120.6(2)
C6 C5 H5 119.7
C4 C5 H5 119.7
C5 C6 C1 118.65(18)
C5 C6 C7 119.30(16)
C1 C6 C7 122.05(16)
N5 C7 C6 112.25(15)
N5 C7 C8 107.41(14)
C6 C7 C8 111.96(14)
N5 C7 H7 108.4
C6 C7 H7 108.4
C8 C7 H7 108.4
O1 C8 C9 106.12(13)
O1 C8 C7 111.73(13)
C9 C8 C7 113.28(13)
O1 C8 H8 108.5
C9 C8 H8 108.5
C7 C8 H8 108.5
N1 C9 N4 107.73(14)
N1 C9 C8 129.97(14)
N4 C9 C8 122.28(13)
C9 N1 N2 106.30(13)
N3 N2 N1 110.34(14)
N2 N3 N4 106.06(14)
C9 N4 N3 109.57(14)
C9 N4 H4A 130.6(17)
N3 N4 H4A 119.8(18)
N6 N5 C7 112.32(16)
N7 N6 N5 174.5(2)

loop_
_geom_bond_atom_site_label_1
_geom_bond_atom_site_label_2
_geom_bond_distance
O1 C8 1.4143(18)
O1 H1A 0.8400
C1 C2 1.389(3)
C1 C6 1.398(3)
C1 H1 0.9500
C2 C3 1.380(4)
C2 H2 0.9500
C3 C4 1.377(4)
C3 H3 0.9500
C4 C5 1.391(3)
C4 H4 0.9500
C5 C6 1.390(3)
C5 H5 0.9500
C6 C7 1.509(3)
C7 N5 1.499(2)
C7 C8 1.530(2)
C7 H7 1.0000
C8 C9 1.501(2)
C8 H8 1.0000
C9 N1 1.317(2)
C9 N4 1.335(2)
N1 N2 1.370(2)
N2 N3 1.294(2)
N3 N4 1.345(2)
N4 H4A 0.84(2)
N5 N6 1.240(2)
N6 N7 1.119(2)
